data_8100090
loop_
_publ_author_name
'Xie, Qin-Xing'
'Nesper, Reinhard'

_publ_section_title
;
Crystal structure of calcium zinc silicide, CaZn~x~Si~2--x~ (x = 
0.80), and strontium germanium silicide, SrGe~x~Si~2--x~ (x = 1.20)
;
_journal_issue 2
_journal_name_full 'Zeitschrift f\"ur Kristallographie - New Crystal Structures'
_journal_page_first 85
_journal_page_last 86
_journal_volume 219
_journal_year 2004
_chemical_formula_structural 'Ca Si1.20 Zn0.80'
_chemical_formula_sum 'Ca Si1.2 Zn0.8'
_chemical_formula_weight 126.08
_space_group_IT_number 191
_symmetry_cell_setting hexagonal
_symmetry_space_group_name_Hall '-P 6 2'
_symmetry_space_group_name_H-M 'P 6/m m m'
_cell_angle_alpha 90.00
_cell_angle_beta 90.00
_cell_angle_gamma 120.00
_cell_formula_units_Z 1
_cell_length_a 4.1423(3)
_cell_length_b 4.1423(3)
_cell_length_c 4.3176(4)
_cell_measurement_temperature 293(2)
_cell_volume 64.159(9)
_diffrn_ambient_temperature 293(2)
_exptl_crystal_density_diffrn 3.263
_cod_original_formula_sum 'Ca Si1.20 Zn0.80'
_cod_database_code 8100090

loop_
_symmetry_equiv_pos_as_xyz
'x, y, z'
'-y, x-y, z'
'-x+y, -x, z'
'-x, -y, z'
'y, -x+y, z'
'x-y, x, z'
'y, x, -z'
'x-y, -y, -z'
'-x, -x+y, -z'
'-y, -x, -z'
'-x+y, y, -z'
'x, x-y, -z'
'-x, -y, -z'
'y, -x+y, -z'
'x-y, x, -z'
'x, y, -z'
'-y, x-y, -z'
'-x+y, -x, -z'
'-y, -x, z'
'-x+y, y, z'
'x, x-y, z'
'y, x, z'
'x-y, -y, z'
'-x, -x+y, z'

loop_
_atom_site_label
_atom_site_type_symbol
_atom_site_fract_x
_atom_site_fract_y
_atom_site_fract_z
_atom_site_U_iso_or_equiv
_atom_site_adp_type
_atom_site_occupancy
_atom_site_symmetry_multiplicity
_atom_site_Wyckoff_symbol
_atom_site_calc_flag
_atom_site_refinement_flags
_atom_site_disorder_assembly
_atom_site_disorder_group
Ca1 Ca 0.0000 0.0000 0.0000 0.0122(3) Uani 1 1 a d S . .
Zn1 Zn 0.3333 0.6667 0.5000 0.0132(2) Uani 0.399(6) 2 d d SP . .
Si1 Si 0.3333 0.6667 0.5000 0.0132(2) Uani 0.601(6) 2 d d SP . .

loop_
_atom_site_aniso_label
_atom_site_aniso_U_11
_atom_site_aniso_U_22
_atom_site_aniso_U_33
_atom_site_aniso_U_23
_atom_site_aniso_U_13
_atom_site_aniso_U_12
Ca1 0.0123(4) 0.0123(4) 0.0120(5) 0.000 0.000 0.0061(2)
Zn1 0.0095(2) 0.0095(2) 0.0206(4) 0.000 0.000 0.00476(12)
Si1 0.0095(2) 0.0095(2) 0.0206(4) 0.000 0.000 0.00476(12)

loop_
_geom_bond_atom_site_label_1
_geom_bond_atom_site_label_2
_geom_bond_distance
_geom_bond_site_symmetry_2
_geom_bond_publ_flag
Ca1 Si1 3.22179(19) 13_666 ?
Ca1 Si1 3.22179(18) 13 ?
Ca1 Si1 3.22179(19) 1_444 ?
Ca1 Zn1 3.22179(19) 13_666 ?
Ca1 Zn1 3.22179(18) 13 ?
Ca1 Zn1 3.22179(19) 1_444 ?
Ca1 Si1 3.22179(18) 13_556 ?
Ca1 Si1 3.22179(19) 13_665 ?
Ca1 Si1 3.22179(19) 1_445 ?
Ca1 Si1 3.22179(18) 1_554 ?
Ca1 Zn1 3.22179(18) 13_556 ?
Ca1 Zn1 3.22179(19) 13_665 ?
Zn1 Si1 2.39154(17) 13_666 ?
Zn1 Zn1 2.39154(17) 13_666 ?
Zn1 Si1 2.39157(17) 13_676 ?
Zn1 Si1 2.39157(17) 13_566 ?
Zn1 Zn1 2.39157(17) 13_676 ?
Zn1 Zn1 2.39157(17) 13_566 ?
Zn1 Ca1 3.22180(18) 1_666 ?
Zn1 Ca1 3.22180(18) 1_565 ?
Zn1 Ca1 3.22180(18) 1_566 ?
Zn1 Ca1 3.22180(18) 1_665 ?
Zn1 Ca1 3.22180(18) 1_556 ?
